data_4327287
loop_
_publ_author_name
'Motoki Toganoh'
'Jo Konagawa'
'Hiroyuki Furuta'

_publ_contact_author_email hfuruta@cstf.kyushu-u.ac.jp
_publ_contact_author_fax (+81)92-802-2865
_publ_contact_author_name 'Hiroyuki Furuta'
_publ_contact_author_phone (+81)92-802-2865
_publ_section_title
;
 Bis[iridium(I)] Complex of Inverted N-Confused Porphyrin
;
_journal_name_full 'Inorganic Chemistry'
_journal_page_first 3852
_journal_page_last 3854
_journal_paper_doi 10.1021/ic060203+
_journal_volume 45
_journal_year 2006
_chemical_formula_moiety 'C48 H28 Ir2 N4 O4'
_chemical_formula_sum 'C48 H28 Ir2 N4 O4'
_chemical_formula_weight 1109.14
_chemical_name_systematic
; 
 ? 
;
_space_group_IT_number 2
_symmetry_cell_setting triclinic
_symmetry_Int_Tables_number 2
_symmetry_space_group_name_Hall '-P 1'
_symmetry_space_group_name_H-M 'P -1'
_atom_sites_solution_hydrogens geom
_atom_sites_solution_primary direct
_atom_sites_solution_secondary difmap
_audit_creation_method SHELXL-97
_cell_angle_alpha 105.996(3)
_cell_angle_beta 96.263(3)
_cell_angle_gamma 115.318(3)
_cell_formula_units_Z 2
_cell_length_a 11.305(2)
_cell_length_b 12.171(2)
_cell_length_c 16.957(3)
_cell_measurement_temperature 223(2)
_cell_volume 1957.0(6)
_computing_structure_refinement 'SHELXL-97 (Sheldrick, 1997)'
_computing_structure_solution 'SHELXS-97 (Sheldrick, 1990)'
_diffrn_ambient_temperature 223(2)
_diffrn_measured_fraction_theta_full 0.991
_diffrn_measured_fraction_theta_max 0.991
_diffrn_radiation_monochromator graphite
_diffrn_radiation_source 'fine-focus sealed tube'
_diffrn_radiation_type MoK\a
_diffrn_radiation_wavelength 0.71070
_diffrn_reflns_av_R_equivalents 0.0913
_diffrn_reflns_av_sigmaI/netI 0.0917
_diffrn_reflns_limit_h_max 14
_diffrn_reflns_limit_h_min -14
_diffrn_reflns_limit_k_max 13
_diffrn_reflns_limit_k_min -15
_diffrn_reflns_limit_l_max 19
_diffrn_reflns_limit_l_min -21
_diffrn_reflns_number 12883
_diffrn_reflns_theta_full 27.10
_diffrn_reflns_theta_max 27.10
_diffrn_reflns_theta_min 1.94
_exptl_absorpt_coefficient_mu 6.845
_exptl_absorpt_correction_T_max 0.6458
_exptl_absorpt_correction_T_min 0.3721
_exptl_absorpt_correction_type empirical
_exptl_absorpt_process_details SADABS
_exptl_crystal_colour 'dark  red'
_exptl_crystal_density_diffrn 1.882
_exptl_crystal_description prism
_exptl_crystal_F_000 1060
_exptl_crystal_size_max 0.18
_exptl_crystal_size_mid 0.12
_exptl_crystal_size_min 0.07
_refine_diff_density_max 3.906
_refine_diff_density_min -2.105
_refine_diff_density_rms 0.233
_refine_ls_extinction_method none
_refine_ls_goodness_of_fit_ref 0.935
_refine_ls_hydrogen_treatment refall
_refine_ls_matrix_type full
_refine_ls_number_parameters 523
_refine_ls_number_reflns 8574
_refine_ls_number_restraints 0
_refine_ls_restrained_S_all 0.935
_refine_ls_R_factor_all 0.0727
_refine_ls_R_factor_gt 0.0485
_refine_ls_shift/su_max 0.001
_refine_ls_shift/su_mean 0.000
_refine_ls_structure_factor_coef Fsqd
_refine_ls_weighting_details 'calc w=1/[\s^2^(Fo^2^)+(0.0685P)^2^+0.0000P] where P=(Fo^2^+2Fc^2^)/3'
_refine_ls_weighting_scheme calc
_refine_ls_wR_factor_gt 0.1191
_refine_ls_wR_factor_ref 0.1291
_reflns_number_gt 5869
_reflns_number_total 8574
_reflns_threshold_expression >2sigma(I)
_cod_data_source_file ic0602032Bsi20060206_011842.cif
_cod_data_source_block ncpir2
_cod_database_code 4327287

loop_
_symmetry_equiv_pos_as_xyz
'x, y, z'
'-x, -y, -z'

loop_
_atom_site_label
_atom_site_type_symbol
_atom_site_fract_x
_atom_site_fract_y
_atom_site_fract_z
_atom_site_U_iso_or_equiv
_atom_site_adp_type
_atom_site_occupancy
_atom_site_symmetry_multiplicity
_atom_site_calc_flag
_atom_site_refinement_flags
C1 C 0.6469(9) 0.2309(8) 0.1166(5) 0.0378(19) Uani 1 1 d .
H1 H 0.6579 0.3121 0.1168 0.045 Uiso 1 1 calc R
C2 C 0.7288(8) 0.1754(8) 0.0841(5) 0.0364(19) Uani 1 1 d .
C3 C 0.6667(9) 0.0495(9) 0.0852(5) 0.046(2) Uani 1 1 d .
H2 H 0.6858 -0.0178 0.0592 0.055 Uiso 1 1 calc R
C4 C 0.5703(9) 0.0414(8) 0.1322(5) 0.0377(19) Uani 1 1 d .
C5 C 0.5269(9) -0.0328(8) 0.1843(6) 0.043(2) Uani 1 1 d .
C6 C 0.5251(9) 0.0234(8) 0.2668(5) 0.0372(19) Uani 1 1 d .
C7 C 0.5274(10) -0.0233(8) 0.3358(6) 0.045(2) Uani 1 1 d .
H3 H 0.5052 -0.1091 0.3308 0.055 Uiso 1 1 calc R
C8 C 0.5674(9) 0.0790(8) 0.4099(6) 0.042(2) Uani 1 1 d .
H4 H 0.5790 0.0769 0.4651 0.050 Uiso 1 1 calc R
C9 C 0.5880(9) 0.1887(8) 0.3879(5) 0.0384(19) Uani 1 1 d .
C10 C 0.6529(8) 0.3220(8) 0.4448(5) 0.0352(18) Uani 1 1 d .
C11 C 0.7315(9) 0.4316(8) 0.4243(5) 0.0334(18) Uani 1 1 d .
C12 C 0.7534(9) 0.5602(8) 0.4734(5) 0.040(2) Uani 1 1 d .
H5 H 0.7209 0.5812 0.5210 0.048 Uiso 1 1 calc R
C13 C 0.8269(10) 0.6416(8) 0.4394(5) 0.043(2) Uani 1 1 d .
H6 H 0.8562 0.7316 0.4591 0.052 Uiso 1 1 calc R
C14 C 0.8558(8) 0.5723(8) 0.3673(5) 0.0333(18) Uani 1 1 d .
C15 C 0.9310(9) 0.6271(8) 0.3146(5) 0.0371(19) Uani 1 1 d .
C16 C 0.9471(8) 0.5540(8) 0.2396(5) 0.0343(18) Uani 1 1 d .
C17 C 1.0111(10) 0.6030(8) 0.1798(5) 0.044(2) Uani 1 1 d .
H7 H 1.0519 0.6903 0.1836 0.052 Uiso 1 1 calc R
C18 C 1.0028(9) 0.4999(9) 0.1155(6) 0.043(2) Uani 1 1 d .
H8 H 1.0417 0.5044 0.0695 0.052 Uiso 1 1 calc R
C19 C 0.9236(8) 0.3846(8) 0.1322(5) 0.0366(19) Uani 1 1 d .
C20 C 0.8579(9) 0.2562(8) 0.0735(5) 0.0382(19) Uani 1 1 d .
N1 N 0.5567(7) 0.1571(7) 0.1454(4) 0.0383(16) Uani 1 1 d .
N2 N 0.5531(8) 0.1526(7) 0.3012(5) 0.0395(17) Uani 1 1 d .
N3 N 0.7951(7) 0.4427(6) 0.3589(4) 0.0324(15) Uani 1 1 d .
N4 N 0.8955(7) 0.4205(6) 0.2113(4) 0.0329(15) Uani 1 1 d .
C21 C 0.5172(10) -0.1640(8) 0.1555(6) 0.046(2) Uani 1 1 d .
C22 C 0.4056(12) -0.2680(9) 0.0943(7) 0.064(3) Uani 1 1 d .
H9 H 0.3339 -0.2561 0.0721 0.077 Uiso 1 1 calc R
C23 C 0.3968(16) -0.3905(11) 0.0648(8) 0.081(4) Uani 1 1 d .
H10 H 0.3193 -0.4607 0.0236 0.097 Uiso 1 1 calc R
C24 C 0.4999(18) -0.4087(12) 0.0955(9) 0.082(4) Uani 1 1 d .
H11 H 0.4933 -0.4917 0.0762 0.098 Uiso 1 1 calc R
C25 C 0.6146(15) -0.3055(12) 0.1551(9) 0.078(4) Uani 1 1 d .
H12 H 0.6874 -0.3172 0.1757 0.094 Uiso 1 1 calc R
C26 C 0.6209(12) -0.1860(11) 0.1840(8) 0.063(3) Uani 1 1 d .
H13 H 0.6991 -0.1162 0.2249 0.075 Uiso 1 1 calc R
C27 C 0.6379(9) 0.3449(8) 0.5319(5) 0.0358(18) Uani 1 1 d .
C28 C 0.5118(9) 0.2959(9) 0.5478(6) 0.045(2) Uani 1 1 d .
H14 H 0.4338 0.2453 0.5019 0.054 Uiso 1 1 calc R
C29 C 0.4983(10) 0.3198(10) 0.6291(6) 0.052(2) Uani 1 1 d .
H15 H 0.4111 0.2865 0.6380 0.063 Uiso 1 1 calc R
C30 C 0.6102(11) 0.3917(9) 0.6982(6) 0.049(2) Uani 1 1 d .
H16 H 0.6008 0.4091 0.7541 0.059 Uiso 1 1 calc R
C31 C 0.7322(11) 0.4358(9) 0.6828(6) 0.052(2) Uani 1 1 d .
H17 H 0.8090 0.4825 0.7295 0.063 Uiso 1 1 calc R
C32 C 0.7516(10) 0.4170(9) 0.6031(6) 0.045(2) Uani 1 1 d .
H18 H 0.8398 0.4517 0.5957 0.054 Uiso 1 1 calc R
C33 C 0.9973(9) 0.7714(8) 0.3363(5) 0.0371(19) Uani 1 1 d .
C34 C 1.1348(11) 0.8442(9) 0.3535(7) 0.055(3) Uani 1 1 d .
H19 H 1.1900 0.8043 0.3526 0.065 Uiso 1 1 calc R
C35 C 1.1920(13) 0.9771(10) 0.3723(8) 0.074(4) Uani 1 1 d .
H20 H 1.2863 1.0261 0.3823 0.089 Uiso 1 1 calc R
C36 C 1.1159(15) 1.0389(10) 0.3769(8) 0.072(4) Uani 1 1 d .
H21 H 1.1566 1.1292 0.3893 0.086 Uiso 1 1 calc R
C37 C 0.9842(13) 0.9697(10) 0.3636(8) 0.067(3) Uani 1 1 d .
H22 H 0.9313 1.0121 0.3691 0.080 Uiso 1 1 calc R
C38 C 0.9210(11) 0.8351(9) 0.3415(7) 0.053(2) Uani 1 1 d .
H23 H 0.8262 0.7875 0.3301 0.063 Uiso 1 1 calc R
C39 C 0.9166(9) 0.2082(8) 0.0080(5) 0.0381(19) Uani 1 1 d .
C40 C 1.0554(11) 0.2654(10) 0.0178(6) 0.051(2) Uani 1 1 d .
H24 H 1.1141 0.3336 0.0687 0.062 Uiso 1 1 calc R
C41 C 1.1083(10) 0.2231(10) -0.0465(7) 0.057(3) Uani 1 1 d .
H25 H 1.2026 0.2630 -0.0391 0.069 Uiso 1 1 calc R
C42 C 1.0239(12) 0.1233(10) -0.1210(7) 0.062(3) Uani 1 1 d .
H26 H 1.0597 0.0958 -0.1653 0.074 Uiso 1 1 calc R
C43 C 0.8858(12) 0.0640(10) -0.1302(7) 0.062(3) Uani 1 1 d .
H27 H 0.8277 -0.0053 -0.1808 0.075 Uiso 1 1 calc R
C44 C 0.8328(10) 0.1037(9) -0.0679(6) 0.047(2) Uani 1 1 d .
H28 H 0.7385 0.0609 -0.0752 0.056 Uiso 1 1 calc R
Ir1 Ir 0.47394(3) 0.23133(3) 0.23232(2) 0.03609(11) Uani 1 1 d .
Ir2 Ir 0.87565(3) 0.32708(3) 0.298599(19) 0.03137(10) Uani 1 1 d .
C45 C 0.3945(12) 0.2856(11) 0.1621(8) 0.065(3) Uani 1 1 d .
O1 O 0.3464(11) 0.3176(10) 0.1160(6) 0.102(3) Uani 1 1 d .
C46 C 0.4099(11) 0.3014(10) 0.3169(7) 0.051(2) Uani 1 1 d .
O2 O 0.3704(10) 0.3438(9) 0.3699(6) 0.084(3) Uani 1 1 d .
C47 C 0.9607(11) 0.2360(9) 0.2480(6) 0.048(2) Uani 1 1 d .
O3 O 1.0151(9) 0.1831(8) 0.2205(6) 0.079(3) Uani 1 1 d .
C48 C 0.8764(8) 0.2585(9) 0.3818(6) 0.0376(19) Uani 1 1 d .
O4 O 0.8841(8) 0.2140(8) 0.4329(5) 0.066(2) Uani 1 1 d .

loop_
_atom_site_aniso_label
_atom_site_aniso_U_11
_atom_site_aniso_U_22
_atom_site_aniso_U_33
_atom_site_aniso_U_23
_atom_site_aniso_U_13
_atom_site_aniso_U_12
C1 0.043(5) 0.034(5) 0.028(4) 0.008(4) 0.004(4) 0.014(4)
C2 0.035(4) 0.044(5) 0.032(4) 0.012(4) 0.009(4) 0.022(4)
C3 0.051(5) 0.040(5) 0.029(4) -0.003(4) 0.000(4) 0.019(4)
C4 0.043(5) 0.024(4) 0.030(4) -0.003(3) 0.003(4) 0.012(4)
C5 0.038(5) 0.026(4) 0.048(5) 0.001(4) 0.005(4) 0.009(4)
C6 0.041(5) 0.025(4) 0.038(5) 0.005(3) 0.012(4) 0.013(4)
C7 0.057(6) 0.028(5) 0.050(5) 0.012(4) 0.020(5) 0.019(4)
C8 0.057(6) 0.037(5) 0.040(5) 0.017(4) 0.022(4) 0.026(4)
C9 0.044(5) 0.034(5) 0.037(5) 0.008(4) 0.013(4) 0.020(4)
C10 0.041(5) 0.027(4) 0.034(4) 0.004(3) 0.006(4) 0.017(4)
C11 0.046(5) 0.028(4) 0.026(4) 0.008(3) 0.012(4) 0.018(4)
C12 0.053(5) 0.037(5) 0.027(4) 0.000(4) 0.012(4) 0.026(4)
C13 0.071(6) 0.030(4) 0.036(5) 0.006(4) 0.013(4) 0.033(5)
C14 0.039(4) 0.033(4) 0.028(4) 0.006(3) 0.007(3) 0.020(4)
C15 0.041(5) 0.037(5) 0.036(4) 0.008(4) 0.006(4) 0.024(4)
C16 0.036(4) 0.028(4) 0.033(4) 0.007(3) 0.007(3) 0.013(4)
C17 0.056(6) 0.031(5) 0.037(5) 0.010(4) 0.010(4) 0.017(4)
C18 0.050(5) 0.041(5) 0.035(5) 0.013(4) 0.013(4) 0.019(4)
C19 0.033(4) 0.033(4) 0.036(4) 0.002(4) 0.006(4) 0.017(4)
C20 0.041(5) 0.040(5) 0.033(4) 0.010(4) 0.008(4) 0.021(4)
N1 0.037(4) 0.038(4) 0.035(4) 0.002(3) 0.006(3) 0.020(3)
N2 0.049(4) 0.028(4) 0.041(4) 0.008(3) 0.013(3) 0.021(3)
N3 0.034(4) 0.025(3) 0.031(4) 0.002(3) 0.005(3) 0.014(3)
N4 0.034(4) 0.031(4) 0.033(4) 0.007(3) 0.008(3) 0.018(3)
C21 0.060(6) 0.027(4) 0.047(5) 0.007(4) 0.022(5) 0.021(4)
C22 0.082(8) 0.034(5) 0.049(6) -0.002(5) 0.002(6) 0.018(5)
C23 0.110(11) 0.039(6) 0.058(8) -0.002(5) 0.024(7) 0.016(7)
C24 0.142(13) 0.050(7) 0.076(9) 0.021(7) 0.065(9) 0.056(9)
C25 0.108(10) 0.063(8) 0.099(10) 0.032(7) 0.060(9) 0.061(8)
C26 0.066(7) 0.054(7) 0.081(8) 0.024(6) 0.039(6) 0.036(6)
C27 0.039(5) 0.027(4) 0.036(4) 0.007(3) 0.007(4) 0.015(4)
C28 0.043(5) 0.043(5) 0.044(5) 0.013(4) 0.012(4) 0.019(4)
C29 0.051(6) 0.059(6) 0.053(6) 0.022(5) 0.023(5) 0.028(5)
C30 0.071(7) 0.048(6) 0.036(5) 0.021(4) 0.026(5) 0.031(5)
C31 0.059(6) 0.045(6) 0.038(5) 0.008(4) 0.002(5) 0.019(5)
C32 0.045(5) 0.049(6) 0.039(5) 0.015(4) 0.013(4) 0.021(5)
C33 0.047(5) 0.031(4) 0.033(4) 0.007(3) 0.008(4) 0.021(4)
C34 0.053(6) 0.032(5) 0.066(7) 0.004(5) 0.014(5) 0.019(5)
C35 0.063(7) 0.037(6) 0.089(9) 0.008(6) 0.025(7) 0.004(6)
C36 0.103(10) 0.030(6) 0.077(8) 0.016(5) 0.037(8) 0.026(6)
C37 0.094(9) 0.044(6) 0.082(8) 0.024(6) 0.040(7) 0.045(7)
C38 0.058(6) 0.045(6) 0.063(7) 0.023(5) 0.017(5) 0.029(5)
C39 0.042(5) 0.035(5) 0.036(5) 0.010(4) 0.016(4) 0.017(4)
C40 0.057(6) 0.047(6) 0.043(5) 0.002(4) 0.009(5) 0.028(5)
C41 0.042(5) 0.057(7) 0.061(7) 0.009(5) 0.021(5) 0.019(5)
C42 0.071(7) 0.053(6) 0.053(6) 0.005(5) 0.027(6) 0.028(6)
C43 0.067(7) 0.043(6) 0.049(6) -0.005(5) 0.018(5) 0.015(5)
C44 0.043(5) 0.036(5) 0.040(5) -0.002(4) 0.010(4) 0.009(4)
Ir1 0.0368(2) 0.0330(2) 0.0380(2) 0.00899(15) 0.00911(15) 0.01877(16)
Ir2 0.03535(19) 0.02549(17) 0.03120(18) 0.00514(13) 0.00673(13) 0.01629(14)
C45 0.077(8) 0.069(8) 0.066(7) 0.032(6) 0.024(6) 0.045(7)
O1 0.115(8) 0.127(8) 0.097(7) 0.061(7) 0.007(6) 0.079(7)
C46 0.065(6) 0.054(6) 0.058(6) 0.023(5) 0.031(5) 0.044(6)
O2 0.114(7) 0.093(7) 0.090(6) 0.038(5) 0.055(6) 0.080(6)
C47 0.066(7) 0.050(6) 0.048(5) 0.021(5) 0.023(5) 0.041(5)
O3 0.113(7) 0.080(6) 0.084(6) 0.030(5) 0.037(5) 0.077(6)
C48 0.025(4) 0.043(5) 0.048(5) 0.018(4) 0.010(4) 0.018(4)
O4 0.077(5) 0.083(6) 0.068(5) 0.042(4) 0.021(4) 0.054(5)

loop_
_atom_type_symbol
_atom_type_description
_atom_type_scat_dispersion_real
_atom_type_scat_dispersion_imag
_atom_type_scat_source
C C 0.0033 0.0016 'International Tables Vol C Tables 4.2.6.8 and 6.1.1.4'
H H 0.0000 0.0000 'International Tables Vol C Tables 4.2.6.8 and 6.1.1.4'
Ir Ir -1.4442 7.9887 'International Tables Vol C Tables 4.2.6.8 and 6.1.1.4'
N N 0.0061 0.0033 'International Tables Vol C Tables 4.2.6.8 and 6.1.1.4'
O O 0.0106 0.0060 'International Tables Vol C Tables 4.2.6.8 and 6.1.1.4'

loop_
_geom_angle_atom_site_label_1
_geom_angle_atom_site_label_2
_geom_angle_atom_site_label_3
_geom_angle
N1 C1 C2 112.3(8)
N1 C1 H1 123.8
C2 C1 H1 123.8
C3 C2 C20 133.7(8)
C3 C2 C1 104.7(8)
C20 C2 C1 120.3(8)
C2 C3 C4 107.5(8)
C2 C3 H2 126.3
C4 C3 H2 126.3
C3 C4 C5 129.3(9)
C3 C4 N1 107.1(7)
C5 C4 N1 120.2(8)
C6 C5 C4 121.6(8)
C6 C5 C21 120.1(8)
C4 C5 C21 116.5(8)
C5 C6 N2 122.7(8)
C5 C6 C7 128.3(8)
N2 C6 C7 107.5(7)
C8 C7 C6 107.9(8)
C8 C7 H3 126.0
C6 C7 H3 126.0
C7 C8 C9 107.1(8)
C7 C8 H4 126.4
C9 C8 H4 126.4
N2 C9 C8 109.7(7)
N2 C9 C10 123.2(8)
C8 C9 C10 126.6(8)
C11 C10 C9 125.5(8)
C11 C10 C27 117.8(7)
C9 C10 C27 116.8(7)
N3 C11 C10 131.3(7)
N3 C11 C12 107.8(7)
C10 C11 C12 120.9(7)
C13 C12 C11 107.6(7)
C13 C12 H5 126.2
C11 C12 H5 126.2
C12 C13 C14 109.6(8)
C12 C13 H6 125.2
C14 C13 H6 125.2
N3 C14 C15 126.5(7)
N3 C14 C13 107.6(7)
C15 C14 C13 125.8(8)
C14 C15 C16 124.2(8)
C14 C15 C33 119.4(7)
C16 C15 C33 116.4(8)
N4 C16 C15 124.0(8)
N4 C16 C17 109.4(7)
C15 C16 C17 126.5(8)
C18 C17 C16 108.0(8)
C18 C17 H7 126.0
C16 C17 H7 126.0
C17 C18 C19 106.9(8)
C17 C18 H8 126.6
C19 C18 H8 126.6
C20 C19 N4 123.3(8)
C20 C19 C18 126.4(8)
N4 C19 C18 108.9(7)
C19 C20 C2 113.9(8)
C19 C20 C39 123.2(8)
C2 C20 C39 122.9(8)
C1 N1 C4 107.1(7)
C1 N1 Ir1 121.1(6)
C4 N1 Ir1 127.5(6)
C9 N2 C6 107.2(7)
C9 N2 Ir1 127.0(6)
C6 N2 Ir1 120.8(6)
C14 N3 C11 107.3(6)
C14 N3 Ir2 118.6(5)
C11 N3 Ir2 127.6(5)
C16 N4 C19 106.5(7)
C16 N4 Ir2 119.8(5)
C19 N4 Ir2 127.3(5)
C22 C21 C26 117.0(10)
C22 C21 C5 120.5(10)
C26 C21 C5 122.4(9)
C21 C22 C23 121.2(13)
C21 C22 H9 119.4
C23 C22 H9 119.4
C24 C23 C22 120.0(12)
C24 C23 H10 120.0
C22 C23 H10 120.0
C23 C24 C25 120.2(12)
C23 C24 H11 119.9
C25 C24 H11 119.9
C26 C25 C24 119.1(14)
C26 C25 H12 120.5
C24 C25 H12 120.5
C25 C26 C21 122.6(12)
C25 C26 H13 118.7
C21 C26 H13 118.7
C28 C27 C32 117.0(8)
C28 C27 C10 121.4(8)
C32 C27 C10 121.6(8)
C29 C28 C27 121.2(9)
C29 C28 H14 119.4
C27 C28 H14 119.4
C28 C29 C30 121.3(9)
C28 C29 H15 119.4
C30 C29 H15 119.4
C31 C30 C29 117.5(9)
C31 C30 H16 121.2
C29 C30 H16 121.2
C30 C31 C32 123.6(9)
C30 C31 H17 118.2
C32 C31 H17 118.2
C31 C32 C27 119.3(9)
C31 C32 H18 120.3
C27 C32 H18 120.3
C34 C33 C38 118.1(8)
C34 C33 C15 121.3(8)
C38 C33 C15 120.7(8)
C33 C34 C35 119.5(10)
C33 C34 H19 120.3
C35 C34 H19 120.3
C36 C35 C34 122.0(11)
C36 C35 H20 119.0
C34 C35 H20 119.0
C37 C36 C35 118.6(10)
C37 C36 H21 120.7
C35 C36 H21 120.7
C36 C37 C38 121.7(11)
C36 C37 H22 119.1
C38 C37 H22 119.1
C33 C38 C37 120.1(10)
C33 C38 H23 119.9
C37 C38 H23 119.9
C40 C39 C44 117.8(8)
C40 C39 C20 121.6(8)
C44 C39 C20 120.6(8)
C41 C40 C39 120.7(9)
C41 C40 H24 119.7
C39 C40 H24 119.7
C42 C41 C40 120.4(10)
C42 C41 H25 119.8
C40 C41 H25 119.8
C41 C42 C43 119.1(10)
C41 C42 H26 120.4
C43 C42 H26 120.4
C44 C43 C42 121.1(10)
C44 C43 H27 119.4
C42 C43 H27 119.4
C43 C44 C39 120.9(9)
C43 C44 H28 119.6
C39 C44 H28 119.6
C45 Ir1 C46 88.3(5)
C45 Ir1 N1 95.2(4)
C46 Ir1 N1 175.8(4)
C45 Ir1 N2 174.2(4)
C46 Ir1 N2 95.4(4)
N1 Ir1 N2 81.2(3)
C48 Ir2 C47 87.4(4)
C48 Ir2 N4 173.9(3)
C47 Ir2 N4 92.1(3)
C48 Ir2 N3 93.7(3)
C47 Ir2 N3 175.5(4)
N4 Ir2 N3 86.4(3)
O1 C45 Ir1 177.7(12)
O2 C46 Ir1 179.1(10)
O3 C47 Ir2 177.4(10)
O4 C48 Ir2 175.4(8)

loop_
_geom_bond_atom_site_label_1
_geom_bond_atom_site_label_2
_geom_bond_distance
C1 N1 1.285(11)
C1 C2 1.435(12)
C1 H1 0.9400
C2 C3 1.393(12)
C2 C20 1.434(12)
C3 C4 1.405(13)
C3 H2 0.9400
C4 C5 1.411(13)
C4 N1 1.441(11)
C5 C6 1.384(12)
C5 C21 1.487(12)
C6 N2 1.393(10)
C6 C7 1.437(12)
C7 C8 1.366(12)
C7 H3 0.9400
C8 C9 1.416(12)
C8 H4 0.9400
C9 N2 1.371(11)
C9 C10 1.438(11)
C10 C11 1.414(11)
C10 C27 1.468(12)
C11 N3 1.393(10)
C11 C12 1.452(11)
C12 C13 1.312(13)
C12 H5 0.9400
C13 C14 1.439(11)
C13 H6 0.9400
C14 N3 1.381(10)
C14 C15 1.405(12)
C15 C16 1.417(11)
C15 C33 1.496(12)
C16 N4 1.381(10)
C16 C17 1.425(12)
C17 C18 1.376(12)
C17 H7 0.9400
C18 C19 1.433(12)
C18 H8 0.9400
C19 C20 1.405(11)
C19 N4 1.407(10)
C20 C39 1.465(12)
N1 Ir1 2.039(7)
N2 Ir1 2.051(7)
N3 Ir2 2.089(7)
N4 Ir2 2.078(7)
C21 C22 1.377(13)
C21 C26 1.377(15)
C22 C23 1.391(16)
C22 H9 0.9400
C23 C24 1.35(2)
C23 H10 0.9400
C24 C25 1.379(19)
C24 H11 0.9400
C25 C26 1.368(15)
C25 H12 0.9400
C26 H13 0.9400
C27 C28 1.380(12)
C27 C32 1.412(12)
C28 C29 1.368(13)
C28 H14 0.9400
C29 C30 1.380(14)
C29 H15 0.9400
C30 C31 1.334(14)
C30 H16 0.9400
C31 C32 1.366(13)
C31 H17 0.9400
C32 H18 0.9400
C33 C34 1.366(13)
C33 C38 1.380(13)
C34 C35 1.383(14)
C34 H19 0.9400
C35 C36 1.360(17)
C35 H20 0.9400
C36 C37 1.314(16)
C36 H21 0.9400
C37 C38 1.391(13)
C37 H22 0.9400
C38 H23 0.9400
C39 C40 1.385(13)
C39 C44 1.404(11)
C40 C41 1.380(14)
C40 H24 0.9400
C41 C42 1.372(14)
C41 H25 0.9400
C42 C43 1.380(15)
C42 H26 0.9400
C43 C44 1.347(13)
C43 H27 0.9400
C44 H28 0.9400
Ir1 C45 1.835(12)
Ir1 C46 1.841(10)
Ir2 C48 1.828(9)
Ir2 C47 1.859(10)
C45 O1 1.147(13)
C46 O2 1.140(11)
C47 O3 1.116(11)
C48 O4 1.155(11)

loop_
_geom_torsion_atom_site_label_1
_geom_torsion_atom_site_label_2
_geom_torsion_atom_site_label_3
_geom_torsion_atom_site_label_4
_geom_torsion
N1 C1 C2 C3 8.0(10)
N1 C1 C2 C20 -161.0(8)
C20 C2 C3 C4 155.4(9)
C1 C2 C3 C4 -11.4(9)
C2 C3 C4 C5 -147.5(9)
C2 C3 C4 N1 11.1(9)
C3 C4 C5 C6 128.5(10)
N1 C4 C5 C6 -27.7(13)
C3 C4 C5 C21 -36.3(13)
N1 C4 C5 C21 167.4(8)
C4 C5 C6 N2 6.2(14)
C21 C5 C6 N2 170.6(8)
C4 C5 C6 C7 -157.9(9)
C21 C5 C6 C7 6.4(15)
C5 C6 C7 C8 161.0(9)
N2 C6 C7 C8 -5.1(11)
C6 C7 C8 C9 0.9(11)
C7 C8 C9 N2 3.7(11)
C7 C8 C9 C10 -168.2(9)
N2 C9 C10 C11 -23.9(14)
C8 C9 C10 C11 146.9(10)
N2 C9 C10 C27 157.3(8)
C8 C9 C10 C27 -31.9(13)
C9 C10 C11 N3 -19.0(15)
C27 C10 C11 N3 159.8(8)
C9 C10 C11 C12 158.6(9)
C27 C10 C11 C12 -22.6(12)
N3 C11 C12 C13 -0.8(10)
C10 C11 C12 C13 -178.8(8)
C11 C12 C13 C14 0.4(11)
C12 C13 C14 N3 0.2(11)
C12 C13 C14 C15 179.5(9)
N3 C14 C15 C16 5.1(14)
C13 C14 C15 C16 -174.0(9)
N3 C14 C15 C33 -176.2(8)
C13 C14 C15 C33 4.7(13)
C14 C15 C16 N4 -2.9(14)
C33 C15 C16 N4 178.4(8)
C14 C15 C16 C17 173.7(9)
C33 C15 C16 C17 -5.1(13)
N4 C16 C17 C18 -1.8(11)
C15 C16 C17 C18 -178.8(9)
C16 C17 C18 C19 4.5(11)
C17 C18 C19 C20 161.2(9)
C17 C18 C19 N4 -5.6(10)
N4 C19 C20 C2 22.4(12)
C18 C19 C20 C2 -142.6(9)
N4 C19 C20 C39 -156.7(8)
C18 C19 C20 C39 38.3(14)
C3 C2 C20 C19 -134.5(10)
C1 C2 C20 C19 30.7(11)
C3 C2 C20 C39 44.5(14)
C1 C2 C20 C39 -150.2(8)
C2 C1 N1 C4 -1.2(9)
C2 C1 N1 Ir1 157.3(6)
C3 C4 N1 C1 -6.1(9)
C5 C4 N1 C1 154.9(8)
C3 C4 N1 Ir1 -162.8(6)
C5 C4 N1 Ir1 -1.8(11)
C8 C9 N2 C6 -6.8(10)
C10 C9 N2 C6 165.4(8)
C8 C9 N2 Ir1 148.2(6)
C10 C9 N2 Ir1 -39.6(12)
C5 C6 N2 C9 -159.7(9)
C7 C6 N2 C9 7.3(10)
C5 C6 N2 Ir1 43.4(11)
C7 C6 N2 Ir1 -149.6(6)
C15 C14 N3 C11 -179.9(8)
C13 C14 N3 C11 -0.7(9)
C15 C14 N3 Ir2 26.1(11)
C13 C14 N3 Ir2 -154.6(6)
C10 C11 N3 C14 178.7(9)
C12 C11 N3 C14 0.9(9)
C10 C11 N3 Ir2 -30.5(13)
C12 C11 N3 Ir2 151.7(6)
C15 C16 N4 C19 175.4(8)
C17 C16 N4 C19 -1.7(9)
C15 C16 N4 Ir2 -30.7(11)
C17 C16 N4 Ir2 152.2(6)
C20 C19 N4 C16 -162.9(8)
C18 C19 N4 C16 4.4(9)
C20 C19 N4 Ir2 45.9(11)
C18 C19 N4 Ir2 -146.9(6)
C6 C5 C21 C22 113.8(11)
C4 C5 C21 C22 -81.1(12)
C6 C5 C21 C26 -70.2(13)
C4 C5 C21 C26 94.9(12)
C26 C21 C22 C23 1.9(16)
C5 C21 C22 C23 178.1(10)
C21 C22 C23 C24 -0.8(19)
C22 C23 C24 C25 -1(2)
C23 C24 C25 C26 1.5(19)
C24 C25 C26 C21 -0.4(18)
C22 C21 C26 C25 -1.2(16)
C5 C21 C26 C25 -177.4(10)
C11 C10 C27 C28 126.5(9)
C9 C10 C27 C28 -54.6(12)
C11 C10 C27 C32 -54.0(12)
C9 C10 C27 C32 124.9(9)
C32 C27 C28 C29 1.8(14)
C10 C27 C28 C29 -178.7(9)
C27 C28 C29 C30 -1.1(15)
C28 C29 C30 C31 -0.9(16)
C29 C30 C31 C32 2.1(16)
C30 C31 C32 C27 -1.4(15)
C28 C27 C32 C31 -0.7(13)
C10 C27 C32 C31 179.9(9)
C14 C15 C33 C34 118.6(10)
C16 C15 C33 C34 -62.6(12)
C14 C15 C33 C38 -59.7(12)
C16 C15 C33 C38 119.1(10)
C38 C33 C34 C35 -2.3(15)
C15 C33 C34 C35 179.3(10)
C33 C34 C35 C36 2.1(19)
C34 C35 C36 C37 1(2)
C35 C36 C37 C38 -2.9(19)
C34 C33 C38 C37 0.1(15)
C15 C33 C38 C37 178.5(9)
C36 C37 C38 C33 2.6(18)
C19 C20 C39 C40 24.9(14)
C2 C20 C39 C40 -154.1(9)
C19 C20 C39 C44 -153.8(9)
C2 C20 C39 C44 27.2(13)
C44 C39 C40 C41 2.1(15)
C20 C39 C40 C41 -176.6(10)
C39 C40 C41 C42 -0.2(17)
C40 C41 C42 C43 -1.4(18)
C41 C42 C43 C44 1.0(19)
C42 C43 C44 C39 0.9(18)
C40 C39 C44 C43 -2.5(15)
C20 C39 C44 C43 176.3(10)
C1 N1 Ir1 C45 63.5(8)
C4 N1 Ir1 C45 -142.7(7)
C1 N1 Ir1 C46 -84(5)
C4 N1 Ir1 C46 70(5)
C1 N1 Ir1 N2 -121.1(7)
C4 N1 Ir1 N2 32.7(7)
C9 N2 Ir1 C45 -151(4)
C6 N2 Ir1 C45 1(4)
C9 N2 Ir1 C46 -21.2(8)
C6 N2 Ir1 C46 130.8(7)
C9 N2 Ir1 N1 156.3(8)
C6 N2 Ir1 N1 -51.7(6)
C16 N4 Ir2 C48 -46(3)
C19 N4 Ir2 C48 102(3)
C16 N4 Ir2 C47 -130.9(7)
C19 N4 Ir2 C47 17.0(7)
C16 N4 Ir2 N3 44.8(6)
C19 N4 Ir2 N3 -167.3(7)
C14 N3 Ir2 C48 131.9(6)
C11 N3 Ir2 C48 -16.1(7)
C14 N3 Ir2 C47 29(4)
C11 N3 Ir2 C47 -119(4)
C14 N3 Ir2 N4 -41.9(6)
C11 N3 Ir2 N4 170.0(7)
C46 Ir1 C45 O1 -178(100)
N1 Ir1 C45 O1 4(30)
N2 Ir1 C45 O1 -48(33)
C45 Ir1 C46 O2 160(73)
N1 Ir1 C46 O2 -52(76)
N2 Ir1 C46 O2 -15(73)
C48 Ir2 C47 O3 -49(22)
N4 Ir2 C47 O3 125(22)
N3 Ir2 C47 O3 54(24)
C47 Ir2 C48 O4 22(10)
N4 Ir2 C48 O4 -63(12)
N3 Ir2 C48 O4 -153(10)
